data_7223728
loop_
_publ_author_name
'Le, Thanh'
'Bhadbhade, Mohan'
'Gao, Jiabin'
'Hook, James M.'
'Marjo, Christopher E.'

_publ_section_title
;
 Persistence of a self-complementary N--H&#x22EF;N tape motif in
 chloro-s-triazine crystals: crystal structures of simazine and atrazine
 herbicides and their polymorphic and inclusion behaviour
;
_journal_issue 6
_journal_name_full CrystEngComm
_journal_page_first 962
_journal_paper_doi 10.1039/C5CE02206A
_journal_volume 18
_journal_year 2016
_chemical_formula_moiety '2(C8 H14 Cl N5), 2(C2 H2 Cl4)'
_chemical_formula_sum 'C20 H32 Cl10 N10'
_chemical_formula_weight 767.05
_space_group_crystal_system monoclinic
_space_group_IT_number 14
_space_group_name_Hall '-P 2ybc'
_space_group_name_H-M_alt 'P 1 21/c 1'
_symmetry_space_group_name_Hall '-P 2ybc'
_symmetry_space_group_name_H-M 'P 1 21/c 1'
_atom_sites_solution_hydrogens geom
_audit_creation_date 2015-09-18
_audit_creation_method
;
Olex2 1.2
(compiled 2015.01.26 svn.r3150 for OlexSys, GUI svn.r4998)
;
_audit_update_record
;
2015-11-06 deposited with the CCDC.
2016-01-04 downloaded from the CCDC.
;
_cell_angle_alpha 90
_cell_angle_beta 105.86(2)
_cell_angle_gamma 90
_cell_formula_units_Z 4
_cell_length_a 11.908(3)
_cell_length_b 19.374(7)
_cell_length_c 15.441(5)
_cell_measurement_reflns_used 956
_cell_measurement_temperature 150(2)
_cell_measurement_theta_max 18.106
_cell_measurement_theta_min 2.510
_cell_volume 3426.7(19)
_computing_cell_refinement 'SAINT v8.34A (Bruker, 2013)'
_computing_data_reduction 'SAINT v8.34A (Bruker, 2013)'
_computing_molecular_graphics 'Olex2 (Dolomanov et al., 2009)'
_computing_publication_material 'Olex2 (Dolomanov et al., 2009)'
_computing_structure_refinement 'ShelXL (Sheldrick, 2008)'
_diffrn_ambient_temperature 150.6
_diffrn_measured_fraction_theta_full 0.998
_diffrn_measured_fraction_theta_max 0.989
_diffrn_measurement_device_type 'Bruker APEX-II CCD'
_diffrn_measurement_method '\f and \w scans'
_diffrn_radiation_type MoK\a
_diffrn_radiation_wavelength 0.71073
_diffrn_reflns_av_R_equivalents 0.2258
_diffrn_reflns_av_unetI/netI 0.2638
_diffrn_reflns_laue_measured_fraction_full 0.998
_diffrn_reflns_laue_measured_fraction_max 0.989
_diffrn_reflns_limit_h_max 14
_diffrn_reflns_limit_h_min -15
_diffrn_reflns_limit_k_max 22
_diffrn_reflns_limit_k_min -24
_diffrn_reflns_limit_l_max 19
_diffrn_reflns_limit_l_min -18
_diffrn_reflns_number 29241
_diffrn_reflns_point_group_measured_fraction_full 0.998
_diffrn_reflns_point_group_measured_fraction_max 0.989
_diffrn_reflns_theta_full 26.000
_diffrn_reflns_theta_max 27.140
_diffrn_reflns_theta_min 2.754
_diffrn_standards_number 0
_exptl_absorpt_coefficient_mu 0.843
_exptl_absorpt_correction_T_max 0.7455
_exptl_absorpt_correction_T_min 0.5336
_exptl_absorpt_correction_type multi-scan
_exptl_absorpt_process_details
;
SADABS-2014/5 (Bruker,2014/5) was used for absorption correction.
wR2(int) was 0.1397 before and 0.0831 after correction.
The Ratio of minimum to maximum transmission is 0.7158.
The \l/2 correction factor is 0.00150.
;
_exptl_crystal_colour colourless
_exptl_crystal_colour_primary colourless
_exptl_crystal_density_diffrn 1.487
_exptl_crystal_description plate
_exptl_crystal_F_000 1568
_exptl_crystal_size_max 0.298
_exptl_crystal_size_mid 0.135
_exptl_crystal_size_min 0.035
_refine_diff_density_max 2.225
_refine_diff_density_min -0.498
_refine_diff_density_rms 0.116
_refine_ls_extinction_method none
_refine_ls_goodness_of_fit_ref 0.981
_refine_ls_hydrogen_treatment constr
_refine_ls_matrix_type full
_refine_ls_number_parameters 421
_refine_ls_number_reflns 7506
_refine_ls_number_restraints 79
_refine_ls_restrained_S_all 0.994
_refine_ls_R_factor_all 0.2937
_refine_ls_R_factor_gt 0.1058
_refine_ls_shift/su_max 0.001
_refine_ls_shift/su_mean 0.000
_refine_ls_structure_factor_coef Fsqd
_refine_ls_weighting_details 'w=1/[\s^2^(Fo^2^)+(0.1698P)^2^] where P=(Fo^2^+2Fc^2^)/3'
_refine_ls_weighting_scheme calc
_refine_ls_wR_factor_gt 0.2634
_refine_ls_wR_factor_ref 0.3773
_reflns_Friedel_coverage 0.000
_reflns_number_gt 2371
_reflns_number_total 7506
_reflns_threshold_expression 'I > 2\s(I)'
_cod_data_source_file c5ce02206a2.cif
_cod_data_source_block atraziene_tce_a
_cod_depositor_comments 'Adding full bibliography for 7223725--7223728.cif.'
_cod_original_cell_volume 3426.7(18)
_cod_database_code 7223728
_shelx_space_group_comment
;
The symmetry employed for this shelxl refinement is uniquely defined
by the following loop, which should always be used as a source of
symmetry information in preference to the above space-group names.
They are only intended as comments.
;
_olex2_refinement_description
;
1. Others
 Fixed Sof: Cl2D(0.5) Cl3D(0.5) Cl1D(0.5) Cl4D(0.5) C1D(0.5) H1D(0.5) C2D(0.5)
 H2D(0.5) Cl0A(0.5) Cl3A(0.5) Cl3(0.5) Cl2(0.5) C2(0.5) H2(0.5) C8(0.5) H8(0.5)
 Fixed Uiso: H4B(0.046) H5B(0.049) H4BA(0.057) H4BB(0.057) H6B(0.051)
 H7BA(0.077) H7BB(0.077) H7BC(0.077) H8BA(0.088) H8BB(0.088) H8BC(0.088)
 H5BA(0.194) H5BB(0.194) H5BC(0.194) H4A(0.052) H5A(0.048) H4AA(0.065)
 H4AB(0.065) H5AA(0.102) H5AB(0.102) H5AC(0.102) H6A(0.072) H7AA(0.12)
 H7AB(0.12) H7AC(0.12) H8AA(0.099) H8AB(0.099) H8AC(0.099) H1C(0.079)
 H2C(0.062) H1D(0.092) H2D(0.073) H2(0.056) H8(0.1)
 Fixed X: H4B(1.1133) H5B(0.6018) H4BA(1.1217) H4BB(0.9834) H6B(0.686)
 H7BA(0.5074) H7BB(0.4507) H7BC(0.4831) H8BA(0.7193) H8BB(0.6234) H8BC(0.584)
 H5BA(0.9592) H5BB(1.0174) H5BC(1.0969) H4A(0.6313) H5A(0.1279) H4AA(0.6542)
 H4AB(0.519) H5AA(0.6257) H5AB(0.564) H5AC(0.6993) H6A(0.2577) H7AA(0.0748)
 H7AB(0.0117) H7AC(0.0863) H8AA(0.1429) H8AB(0.28) H8AC(0.1918) H1C(1.2672)
 H2C(1.1296) H1D(0.618) H2D(0.8196) H2(0.6354) H8(0.8147)
 Fixed Y: H4B(0.6761) H5B(0.6738) H4BA(0.5582) H4BB(0.5541) H6B(0.5885)
 H7BA(0.6406) H7BB(0.611) H7BC(0.5597) H8BA(0.5256) H8BB(0.4885) H8BC(0.5307)
 H5BA(0.6137) H5BB(0.5392) H5BC(0.607) H4A(0.6956) H5A(0.6848) H4AA(0.5845)
 H4AB(0.5727) H5AA(0.5166) H5AB(0.5809) H5AC(0.5848) H6A(0.5676) H7AA(0.5741)
 H7AB(0.5701) H7AC(0.5059) H8AA(0.584) H8AB(0.5737) H8AC(0.5115) H1C(0.6412)
 H2C(0.7268) H1D(0.8375) H2D(0.8612) H2(0.8139) H8(0.8284)
 Fixed Z: H4B(0.4247) H5B(0.4125) H4BA(0.3997) H4BB(0.3851) H6B(0.302)
 H7BA(0.2343) H7BB(0.3094) H7BC(0.2387) H8BA(0.4333) H8BB(0.3538) H8BC(0.4297)
 H5BA(0.2482) H5BB(0.2492) H5BC(0.262) H4A(-0.0297) H5A(-0.015) H4AA(-0.05)
 H4AB(-0.0573) H5AA(0.0675) H5AB(0.1008) H5AC(0.1039) H6A(-0.0249) H7AA(-
 0.1324) H7AB(-0.0533) H7AC(-0.0722) H8AA(0.1114) H8AB(0.1253) H8AC(0.088)
 H1C(0.6346) H2C(0.6191) H1D(0.0932) H2D(0.1505) H2(0.1067) H8(0.1641)
;
_shelx_shelxl_version_number 2014/7
_olex2_submission_special_instructions 'No special instructions were received'

loop_
_space_group_symop_operation_xyz
'x, y, z'
'-x, y+1/2, -z+1/2'
'-x, -y, -z'
'x, -y-1/2, z-1/2'

loop_
_atom_site_label
_atom_site_type_symbol
_atom_site_fract_x
_atom_site_fract_y
_atom_site_fract_z
_atom_site_U_iso_or_equiv
_atom_site_adp_type
_atom_site_occupancy
_atom_site_site_symmetry_order
_atom_site_calc_flag
_atom_site_refinement_flags_posn
_atom_site_refinement_flags_adp
_atom_site_refinement_flags_occupancy
_atom_site_disorder_assembly
_atom_site_disorder_group
Cl1B Cl 0.90059(18) 0.84049(14) 0.55797(19) 0.0507(8) Uani 1 1 d . . . . .
N1B N 0.9750(6) 0.7401(4) 0.4777(5) 0.037(2) Uani 1 1 d . . . . .
N2B N 0.8532(5) 0.6468(4) 0.4035(5) 0.035(2) Uani 1 1 d . . . . .
N3B N 0.7751(6) 0.7383(4) 0.4743(5) 0.038(2) Uani 1 1 d . . . . .
N4B N 1.0483(6) 0.6520(4) 0.4124(5) 0.038(2) Uani 1 1 d . . . . .
H4B H 1.1133 0.6761 0.4247 0.046 Uiso 1 1 calc R . . . .
N5B N 0.6588(6) 0.6528(4) 0.3967(5) 0.041(2) Uani 1 1 d . . . . .
H5B H 0.6018 0.6738 0.4125 0.049 Uiso 1 1 calc R . . . .
C1B C 0.8820(7) 0.7652(5) 0.4973(6) 0.033(2) Uani 1 1 d . . . . .
C2B C 0.9549(7) 0.6789(5) 0.4301(6) 0.035(2) Uani 1 1 d . . . . .
C3B C 0.7643(7) 0.6785(6) 0.4265(7) 0.042(3) Uani 1 1 d . . . . .
C4B C 1.0467(8) 0.5818(5) 0.3720(7) 0.048(3) Uani 1 1 d . . . . .
H4BA H 1.1217 0.5582 0.3997 0.057 Uiso 1 1 calc R . . A 2
H4BB H 0.9834 0.5541 0.3851 0.057 Uiso 1 1 calc R . . A 2
C6B C 0.6291(7) 0.5917(6) 0.3390(6) 0.043(3) Uani 1 1 d . . . . .
H6B H 0.6860 0.5885 0.3020 0.051 Uiso 1 1 calc R . . . .
C7B C 0.5065(7) 0.6017(6) 0.2745(7) 0.051(3) Uani 1 1 d . . . . .
H7BA H 0.5074 0.6406 0.2343 0.077 Uiso 1 1 calc GR . . . .
H7BB H 0.4507 0.6110 0.3094 0.077 Uiso 1 1 calc GR . . . .
H7BC H 0.4831 0.5597 0.2387 0.077 Uiso 1 1 calc GR . . . .
C8B C 0.6398(9) 0.5289(6) 0.3935(8) 0.059(3) Uani 1 1 d . . . . .
H8BA H 0.7193 0.5256 0.4333 0.088 Uiso 1 1 calc GR . . . .
H8BB H 0.6234 0.4885 0.3538 0.088 Uiso 1 1 calc GR . . . .
H8BC H 0.5840 0.5307 0.4297 0.088 Uiso 1 1 calc GR . . . .
C5B C 1.0286(16) 0.5857(8) 0.2749(10) 0.129(7) Uani 1 1 d . . . B 2
H5BA H 0.9592 0.6137 0.2482 0.194 Uiso 1 1 calc GR . . B 2
H5BB H 1.0174 0.5392 0.2492 0.194 Uiso 1 1 calc GR . . B 2
H5BC H 1.0969 0.6070 0.2620 0.194 Uiso 1 1 calc GR . . B 2
Cl1A Cl 0.36768(18) 0.88789(13) -0.02352(18) 0.0456(7) Uani 1 1 d . . . . .
N1A N 0.4744(5) 0.7715(4) -0.0248(5) 0.0351(19) Uani 1 1 d . . . . .
N2A N 0.3853(6) 0.6611(4) -0.0126(5) 0.042(2) Uani 1 1 d . . . . .
N3A N 0.2774(5) 0.7678(4) -0.0182(5) 0.0296(18) Uani 1 1 d . . . . .
N4A N 0.5730(6) 0.6695(4) -0.0246(6) 0.043(2) Uani 1 1 d . . . . .
H4A H 0.6313 0.6956 -0.0297 0.052 Uiso 1 1 calc R . . . .
N5A N 0.1922(6) 0.6616(4) -0.0125(5) 0.040(2) Uani 1 1 d . . . . .
H5A H 0.1279 0.6848 -0.0150 0.048 Uiso 1 1 calc R . . . .
C1A C 0.3741(7) 0.7976(5) -0.0226(6) 0.034(2) Uani 1 1 d . . . . .
C2A C 0.4751(7) 0.7018(5) -0.0202(6) 0.031(2) Uani 1 1 d . . . . .
C3A C 0.2892(7) 0.6975(5) -0.0145(6) 0.033(2) Uani 1 1 d . . . . .
C4A C 0.5913(8) 0.5955(5) -0.0215(8) 0.054(3) Uani 1 1 d . . . . .
H4AA H 0.6542 0.5845 -0.0500 0.065 Uiso 1 1 calc R . . . .
H4AB H 0.5190 0.5727 -0.0573 0.065 Uiso 1 1 calc R . . . .
C5A C 0.6227(9) 0.5670(6) 0.0703(9) 0.068(4) Uani 1 1 d . . . . .
H5AA H 0.6257 0.5166 0.0675 0.102 Uiso 1 1 calc GR . . . .
H5AB H 0.5640 0.5809 0.1008 0.102 Uiso 1 1 calc GR . . . .
H5AC H 0.6993 0.5848 0.1039 0.102 Uiso 1 1 calc GR . . . .
C6A C 0.1890(9) 0.5856(6) -0.0065(8) 0.060(3) Uani 1 1 d . . . . .
H6A H 0.2577 0.5676 -0.0249 0.072 Uiso 1 1 calc R . . . .
C7A C 0.0809(10) 0.5563(7) -0.0718(9) 0.080(4) Uani 1 1 d . . . . .
H7AA H 0.0748 0.5741 -0.1324 0.120 Uiso 1 1 calc GR . . . .
H7AB H 0.0117 0.5701 -0.0533 0.120 Uiso 1 1 calc GR . . . .
H7AC H 0.0863 0.5059 -0.0722 0.120 Uiso 1 1 calc GR . . . .
C8A C 0.2021(10) 0.5616(6) 0.0876(8) 0.066(3) Uani 1 1 d . . . . .
H8AA H 0.1429 0.5840 0.1114 0.099 Uiso 1 1 calc GR . . . .
H8AB H 0.2800 0.5737 0.1253 0.099 Uiso 1 1 calc GR . . . .
H8AC H 0.1918 0.5115 0.0880 0.099 Uiso 1 1 calc GR . . . .
Cl1C Cl 1.0903(4) 0.5853(2) 0.6237(3) 0.1098(15) Uani 1 1 d . . . . .
Cl2C Cl 1.2914(3) 0.6039(2) 0.7785(2) 0.0793(11) Uani 1 1 d . . . . .
Cl3C Cl 1.0738(3) 0.71552(18) 0.7496(2) 0.0748(10) Uani 1 1 d . . . . .
Cl4C Cl 1.2903(3) 0.76548(19) 0.7226(2) 0.0769(11) Uani 1 1 d . . . . .
C1C C 1.2143(10) 0.6404(6) 0.6750(7) 0.066(4) Uani 1 1 d . . . . .
H1C H 1.2672 0.6412 0.6346 0.079 Uiso 1 1 calc R . . . .
C2C C 1.1719(8) 0.7111(6) 0.6811(7) 0.051(3) Uani 1 1 d . . . . .
H2C H 1.1296 0.7268 0.6191 0.062 Uiso 1 1 calc R . . . .
Cl2D Cl 0.7392(9) 0.7351(5) 0.2100(9) 0.066(3) Uani 0.5 1 d D U P C 1
Cl3D Cl 0.8202(17) 0.8802(7) 0.3045(11) 0.087(4) Uani 0.5 1 d D U P C 1
Cl1D Cl 0.5534(13) 0.8197(8) 0.2176(14) 0.106(5) Uani 0.5 1 d D U P C 1
Cl4D Cl 0.6708(18) 0.9476(9) 0.1490(17) 0.145(8) Uani 0.5 1 d D U P C 1
C1D C 0.6512(16) 0.8600(12) 0.1531(17) 0.077(6) Uani 0.5 1 d D U P D -21
H1D H 0.6180 0.8375 0.0932 0.092 Uiso 0.5 1 calc R . P D -21
C2D C 0.7607(17) 0.8703(9) 0.1845(12) 0.061(5) Uani 0.5 1 d D U P C 1
H2D H 0.8196 0.8612 0.1505 0.073 Uiso 0.5 1 calc R . P C 1
Cl0A Cl 0.8267(15) 0.8493(9) 0.3045(10) 0.109(5) Uani 0.5 1 d D U P D -21
Cl3A Cl 0.5502(15) 0.8579(9) 0.2159(16) 0.131(7) Uani 0.5 1 d D U P D -21
Cl3 Cl 0.7098(18) 0.9453(10) 0.1387(13) 0.130(6) Uani 0.5 1 d D U P D -21
Cl2 Cl 0.7063(19) 0.7347(11) 0.1997(16) 0.190(9) Uani 0.5 1 d D U P D -21
C2 C 0.6697(14) 0.8184(8) 0.1732(15) 0.047(4) Uani 0.5 1 d D U P C 1
H2 H 0.6354 0.8139 0.1067 0.056 Uiso 0.5 1 calc R . P C 1
C8 C 0.7583(19) 0.8257(10) 0.2016(13) 0.083(5) Uani 0.5 1 d D U P D -21
H8 H 0.8147 0.8284 0.1641 0.100 Uiso 0.5 1 calc R . P D -21

loop_
_atom_site_aniso_label
_atom_site_aniso_U_11
_atom_site_aniso_U_22
_atom_site_aniso_U_33
_atom_site_aniso_U_23
_atom_site_aniso_U_13
_atom_site_aniso_U_12
Cl1B 0.0310(11) 0.0590(19) 0.0640(18) -0.0250(15) 0.0164(12) -0.0051(12)
N1B 0.028(4) 0.054(6) 0.030(5) -0.001(4) 0.009(3) 0.003(4)
N2B 0.021(3) 0.047(5) 0.038(5) -0.014(4) 0.010(3) -0.003(3)
N3B 0.029(4) 0.051(6) 0.034(5) -0.008(4) 0.010(3) 0.003(4)
N4B 0.024(4) 0.046(6) 0.046(5) -0.001(4) 0.012(3) 0.008(3)
N5B 0.019(3) 0.050(6) 0.050(5) -0.012(5) 0.004(3) -0.002(3)
C1B 0.025(4) 0.044(6) 0.030(5) -0.013(5) 0.006(4) 0.007(4)
C2B 0.030(5) 0.039(6) 0.037(6) -0.004(5) 0.010(4) 0.009(4)
C3B 0.032(5) 0.057(8) 0.032(6) 0.001(6) 0.002(4) 0.003(5)
C4B 0.034(5) 0.046(7) 0.070(8) -0.008(6) 0.026(5) 0.000(4)
C6B 0.027(5) 0.064(8) 0.035(6) -0.007(6) 0.005(4) -0.002(5)
C7B 0.029(5) 0.063(8) 0.064(8) -0.019(6) 0.014(5) -0.015(5)
C8B 0.058(6) 0.051(8) 0.066(8) 0.001(7) 0.014(6) 0.006(6)
C5B 0.25(2) 0.078(13) 0.075(12) -0.013(10) 0.069(14) 0.008(13)
Cl1A 0.0336(12) 0.0390(16) 0.0654(18) 0.0020(14) 0.0158(12) 0.0003(10)
N1A 0.017(3) 0.040(6) 0.045(5) 0.002(4) 0.004(3) 0.001(3)
N2A 0.026(4) 0.049(6) 0.046(5) 0.001(4) 0.004(4) 0.002(4)
N3A 0.025(4) 0.038(5) 0.027(4) 0.000(4) 0.009(3) -0.006(3)
N4A 0.032(4) 0.043(6) 0.059(6) 0.001(5) 0.020(4) 0.000(4)
N5A 0.026(4) 0.038(5) 0.055(6) -0.003(4) 0.013(4) -0.011(3)
C1A 0.026(4) 0.043(7) 0.030(5) -0.011(5) 0.001(4) -0.008(4)
C2A 0.022(4) 0.041(7) 0.027(5) 0.001(5) 0.004(4) -0.007(4)
C3A 0.031(5) 0.036(7) 0.031(5) -0.002(5) 0.008(4) -0.004(4)
C4A 0.042(6) 0.038(7) 0.087(9) 0.005(7) 0.024(6) 0.002(5)
C5A 0.062(7) 0.048(8) 0.106(11) 0.034(8) 0.042(7) 0.018(6)
C6A 0.041(6) 0.067(9) 0.081(9) 0.001(7) 0.033(6) -0.005(6)
C7A 0.071(8) 0.104(12) 0.069(9) -0.007(8) 0.025(7) -0.028(8)
C8A 0.063(7) 0.057(9) 0.070(9) 0.013(7) 0.003(6) -0.005(6)
Cl1C 0.166(4) 0.072(3) 0.071(3) 0.001(2) -0.001(3) -0.044(3)
Cl2C 0.092(2) 0.099(3) 0.0498(19) 0.0238(19) 0.0238(17) 0.038(2)
Cl3C 0.0620(18) 0.085(3) 0.078(2) 0.007(2) 0.0218(17) 0.0111(17)
Cl4C 0.0693(19) 0.091(3) 0.062(2) -0.0052(19) 0.0033(16) -0.0291(18)
C1C 0.090(9) 0.077(10) 0.033(7) 0.020(6) 0.023(6) 0.006(7)
C2C 0.050(6) 0.056(8) 0.036(6) 0.006(6) -0.008(5) 0.000(5)
Cl2D 0.077(4) 0.054(5) 0.071(7) 0.010(4) 0.029(4) 0.015(3)
Cl3D 0.086(7) 0.095(8) 0.063(6) -0.032(6) -0.010(4) 0.001(6)
Cl1D 0.048(5) 0.175(13) 0.099(8) 0.038(9) 0.024(5) -0.012(7)
Cl4D 0.133(11) 0.056(7) 0.199(17) 0.018(7) -0.034(10) 0.009(6)
C1D 0.060(9) 0.107(12) 0.057(10) 0.013(8) 0.003(7) -0.010(8)
C2D 0.071(9) 0.054(8) 0.052(9) 0.001(6) 0.007(7) -0.012(6)
Cl0A 0.060(5) 0.207(16) 0.051(6) 0.024(8) -0.001(4) 0.022(9)
Cl3A 0.074(6) 0.228(18) 0.101(8) 0.030(13) 0.039(6) 0.024(10)
Cl3 0.176(15) 0.118(10) 0.077(7) 0.036(6) 0.004(9) -0.053(9)
Cl2 0.29(2) 0.148(11) 0.100(12) 0.005(8) 0.008(13) -0.030(10)
C2 0.048(7) 0.051(8) 0.034(9) 0.006(6) -0.004(6) -0.006(6)
C8 0.069(9) 0.140(12) 0.040(9) 0.024(8) 0.015(7) 0.010(9)

loop_
_atom_type_symbol
_atom_type_description
_atom_type_scat_dispersion_real
_atom_type_scat_dispersion_imag
_atom_type_scat_source
C C 0.0033 0.0016 'International Tables Vol C Tables 4.2.6.8 and 6.1.1.4'
H H 0.0000 0.0000 'International Tables Vol C Tables 4.2.6.8 and 6.1.1.4'
Cl Cl 0.1484 0.1585 'International Tables Vol C Tables 4.2.6.8 and 6.1.1.4'
N N 0.0061 0.0033 'International Tables Vol C Tables 4.2.6.8 and 6.1.1.4'

loop_
_geom_angle_atom_site_label_1
_geom_angle_atom_site_label_2
_geom_angle_atom_site_label_3
_geom_angle
C1B N1B C2B 113.9(7)
C2B N2B C3B 114.9(8)
C1B N3B C3B 114.8(7)
C2B N4B H4B 119.0
C2B N4B C4B 122.0(8)
C4B N4B H4B 119.0
C3B N5B H5B 117.7
C3B N5B C6B 124.6(8)
C6B N5B H5B 117.7
N1B C1B Cl1B 116.6(7)
N1B C1B N3B 126.6(8)
N3B C1B Cl1B 116.7(6)
N2B C2B N1B 125.4(7)
N2B C2B N4B 120.0(9)
N4B C2B N1B 114.6(8)
N2B C3B N3B 124.3(8)
N5B C3B N2B 118.7(9)
N5B C3B N3B 116.9(8)
N4B C4B H4BA 109.4
N4B C4B H4BB 109.4
H4BA C4B H4BB 108.0
C5B C4B N4B 111.3(10)
C5B C4B H4BA 109.4
C5B C4B H4BB 109.4
N5B C6B H6B 108.0
N5B C6B C7B 108.7(8)
C7B C6B H6B 108.0
C8B C6B N5B 110.7(9)
C8B C6B H6B 108.0
C8B C6B C7B 113.2(8)
C6B C7B H7BA 109.5
C6B C7B H7BB 109.5
C6B C7B H7BC 109.5
H7BA C7B H7BB 109.5
H7BA C7B H7BC 109.5
H7BB C7B H7BC 109.5
C6B C8B H8BA 109.5
C6B C8B H8BB 109.5
C6B C8B H8BC 109.5
H8BA C8B H8BB 109.5
H8BA C8B H8BC 109.5
H8BB C8B H8BC 109.5
C4B C5B H5BA 109.5
C4B C5B H5BB 109.5
C4B C5B H5BC 109.5
H5BA C5B H5BB 109.5
H5BA C5B H5BC 109.5
H5BB C5B H5BC 109.5
C1A N1A C2A 112.2(7)
C3A N2A C2A 112.5(9)
C1A N3A C3A 111.1(7)
C2A N4A H4A 117.1
C2A N4A C4A 125.8(8)
C4A N4A H4A 117.1
C3A N5A H5A 118.3
C3A N5A C6A 123.4(8)
C6A N5A H5A 118.3
N1A C1A Cl1A 115.1(7)
N3A C1A Cl1A 113.9(7)
N3A C1A N1A 131.0(9)
N1A C2A N2A 126.1(8)
N4A C2A N1A 117.2(7)
N4A C2A N2A 116.7(9)
N2A C3A N3A 127.0(8)
N2A C3A N5A 117.3(9)
N5A C3A N3A 115.7(7)
N4A C4A H4AA 108.9
N4A C4A H4AB 108.9
N4A C4A C5A 113.4(10)
H4AA C4A H4AB 107.7
C5A C4A H4AA 108.9
C5A C4A H4AB 108.9
C4A C5A H5AA 109.5
C4A C5A H5AB 109.5
C4A C5A H5AC 109.5
H5AA C5A H5AB 109.5
H5AA C5A H5AC 109.5
H5AB C5A H5AC 109.5
N5A C6A H6A 107.0
N5A C6A C7A 111.4(10)
N5A C6A C8A 111.9(10)
C7A C6A H6A 107.0
C8A C6A H6A 107.0
C8A C6A C7A 112.1(9)
C6A C7A H7AA 109.5
C6A C7A H7AB 109.5
C6A C7A H7AC 109.5
H7AA C7A H7AB 109.5
H7AA C7A H7AC 109.5
H7AB C7A H7AC 109.5
C6A C8A H8AA 109.5
C6A C8A H8AB 109.5
C6A C8A H8AC 109.5
H8AA C8A H8AB 109.5
H8AA C8A H8AC 109.5
H8AB C8A H8AC 109.5
Cl1C C1C H1C 108.2
Cl2C C1C Cl1C 108.6(6)
Cl2C C1C H1C 108.2
C2C C1C Cl1C 108.8(8)
C2C C1C Cl2C 114.7(8)
C2C C1C H1C 108.2
Cl3C C2C H2C 108.3
Cl4C C2C Cl3C 110.5(6)
Cl4C C2C H2C 108.3
C1C C2C Cl3C 112.1(8)
C1C C2C Cl4C 109.3(8)
C1C C2C H2C 108.3
Cl3A C1D H1D 110.3
Cl3A C1D Cl3 115.7(17)
Cl3 C1D H1D 110.3
C8 C1D H1D 110.3
C8 C1D Cl3A 110.2(17)
C8 C1D Cl3 99.4(14)
Cl3D C2D Cl4D 104.7(14)
Cl3D C2D H2D 115.0
Cl4D C2D H2D 115.0
C2 C2D Cl3D 105.5(15)
C2 C2D Cl4D 100.0(13)
C2 C2D H2D 115.0
Cl2D C2 H2 105.4
Cl1D C2 Cl2D 103.6(11)
Cl1D C2 H2 105.4
C2D C2 Cl2D 108.3(12)
C2D C2 Cl1D 127.1(16)
C2D C2 H2 105.4
C1D C8 Cl0A 120.4(17)
C1D C8 Cl2 100.5(15)
C1D C8 H8 108.2
Cl0A C8 Cl2 110.7(15)
Cl0A C8 H8 108.2
Cl2 C8 H8 108.2

loop_
_geom_bond_atom_site_label_1
_geom_bond_atom_site_label_2
_geom_bond_distance
Cl1B C1B 1.715(9)
N1B C1B 1.317(9)
N1B C2B 1.380(12)
N2B C2B 1.323(11)
N2B C3B 1.352(11)
N3B C1B 1.331(10)
N3B C3B 1.361(12)
N4B H4B 0.8800
N4B C2B 1.323(10)
N4B C4B 1.494(12)
N5B H5B 0.8800
N5B C3B 1.312(11)
N5B C6B 1.466(12)
C4B H4BA 0.9900
C4B H4BB 0.9900
C4B C5B 1.457(17)
C6B H6B 1.0000
C6B C7B 1.539(13)
C6B C8B 1.464(14)
C7B H7BA 0.9800
C7B H7BB 0.9800
C7B H7BC 0.9800
C8B H8BA 0.9800
C8B H8BB 0.9800
C8B H8BC 0.9800
C5B H5BA 0.9800
C5B H5BB 0.9800
C5B H5BC 0.9800
Cl1A C1A 1.752(10)
N1A C1A 1.306(10)
N1A C2A 1.352(11)
N2A C2A 1.360(10)
N2A C3A 1.337(11)
N3A C1A 1.306(10)
N3A C3A 1.369(11)
N4A H4A 0.8800
N4A C2A 1.340(10)
N4A C4A 1.449(12)
N5A H5A 0.8800
N5A C3A 1.355(10)
N5A C6A 1.477(13)
C4A H4AA 0.9900
C4A H4AB 0.9900
C4A C5A 1.471(15)
C5A H5AA 0.9800
C5A H5AB 0.9800
C5A H5AC 0.9800
C6A H6A 1.0000
C6A C7A 1.512(16)
C6A C8A 1.493(16)
C7A H7AA 0.9800
C7A H7AB 0.9800
C7A H7AC 0.9800
C8A H8AA 0.9800
C8A H8AB 0.9800
C8A H8AC 0.9800
Cl1C C1C 1.820(13)
Cl2C C1C 1.760(11)
Cl3C C2C 1.779(11)
Cl4C C2C 1.737(11)
C1C H1C 1.0000
C1C C2C 1.471(15)
C2C H2C 1.0000
Cl2D C2 1.832(15)
Cl3D C2D 1.80(3)
Cl1D C2 1.70(2)
Cl4D C2D 1.835(16)
C1D H1D 1.0000
C1D Cl3A 1.74(3)
C1D Cl3 1.832(17)
C1D C8 1.45(2)
C2D H2D 1.0000
C2D C2 1.45(2)
Cl0A C8 1.64(2)
Cl2 C8 1.867(17)
C2 H2 1.0000
C8 H8 1.0000

loop_
_geom_hbond_atom_site_label_D
_geom_hbond_atom_site_label_H
_geom_hbond_atom_site_label_A
_geom_hbond_distance_DH
_geom_hbond_distance_HA
_geom_hbond_distance_DA
_geom_hbond_angle_DHA
_geom_hbond_site_symmetry_A
N4B H4B N3A 0.88 2.20 3.068(10) 169.4 4_676
N5B H5B N1A 0.88 2.27 3.145(10) 171.0 4_576
N4A H4A N3B 0.88 2.13 3.002(10) 173.1 4_575
N5A H5A N1B 0.88 2.31 3.183(10) 171.6 4_475

loop_
_geom_torsion_atom_site_label_1
_geom_torsion_atom_site_label_2
_geom_torsion_atom_site_label_3
_geom_torsion_atom_site_label_4
_geom_torsion
C1B N1B C2B N2B 1.3(14)
C1B N1B C2B N4B -178.0(8)
C1B N3B C3B N2B 0.6(14)
C1B N3B C3B N5B -175.2(8)
C2B N1B C1B Cl1B 179.0(7)
C2B N1B C1B N3B -1.6(14)
C2B N2B C3B N3B -0.8(14)
C2B N2B C3B N5B 174.9(9)
C2B N4B C4B C5B 97.5(12)
C3B N2B C2B N1B -0.2(14)
C3B N2B C2B N4B 179.0(8)
C3B N3B C1B Cl1B -179.8(7)
C3B N3B C1B N1B 0.7(14)
C3B N5B C6B C7B -146.0(9)
C3B N5B C6B C8B 89.1(11)
C4B N4B C2B N1B 172.1(8)
C4B N4B C2B N2B -7.2(14)
C6B N5B C3B N2B -0.4(15)
C6B N5B C3B N3B 175.6(9)
C1A N1A C2A N2A -1.0(13)
C1A N1A C2A N4A 178.2(8)
C1A N3A C3A N2A 1.9(13)
C1A N3A C3A N5A -178.1(8)
C2A N1A C1A Cl1A 177.5(6)
C2A N1A C1A N3A -1.3(14)
C2A N2A C3A N3A -3.6(13)
C2A N2A C3A N5A 176.3(8)
C2A N4A C4A C5A -81.4(12)
C3A N2A C2A N1A 3.2(13)
C3A N2A C2A N4A -176.0(8)
C3A N3A C1A Cl1A -177.8(6)
C3A N3A C1A N1A 0.9(14)
C3A N5A C6A C7A -135.2(9)
C3A N5A C6A C8A 98.3(10)
C4A N4A C2A N1A -179.5(9)
C4A N4A C2A N2A -0.2(14)
C6A N5A C3A N2A 1.4(14)
C6A N5A C3A N3A -178.7(9)
Cl1C C1C C2C Cl3C 61.3(9)
Cl1C C1C C2C Cl4C -175.8(5)
Cl2C C1C C2C Cl3C -60.5(10)
Cl2C C1C C2C Cl4C 62.3(10)
Cl3D C2D C2 Cl2D -69.1(15)
Cl3D C2D C2 Cl1D 55(2)
Cl4D C2D C2 Cl2D -177.6(14)
Cl4D C2D C2 Cl1D -53(2)
Cl3A C1D C8 Cl0A -54(2)
Cl3A C1D C8 Cl2 67.5(19)
Cl3 C1D C8 Cl0A 68(2)
Cl3 C1D C8 Cl2 -170.5(15)
